data_7222819
loop_
_publ_author_name
'Franken, A.'
'Preetz, W.'

_publ_section_title
;
 Darstellung, 11B-NMR- und Schwingungsspektren von
 cis-Dinitrotetrahydro-closo-hexaborate(2-), cis-(B6 H4 (N O2)2)2sowie
 Kristallstruktur von cis-Cs2 (B6 H4 (N O2)2)
;
_journal_name_full
;
Zeitschrift fuer Naturforschung, Teil B. Anorganische Chemie, Organische 
Chemie (42,1987-)
;
_journal_page_first 1030
_journal_page_last 1034
_journal_volume 50
_journal_year 1995
_chemical_formula_sum 'B6 Cs2 H4 N2 O4'
_chemical_name_systematic 'Cs2 (B6 H4 (N O2)2)'
_space_group_IT_number 113
_symmetry_space_group_name_Hall 'P -4 2ab'
_symmetry_space_group_name_H-M 'P -4 21 m'
_cell_angle_alpha 90
_cell_angle_beta 90
_cell_angle_gamma 90
_cell_formula_units_Z 4
_cell_length_a 10.0656
_cell_length_b 10.0656
_cell_length_c 11.0127
_cell_volume 1115.766
_citation_journal_id_ASTM ZNBSEN
_cod_data_source_file Franken_ZNBSEN_1995_1760.cif
_cod_data_source_block H4B6Cs2N2O4
_cod_original_formula_sum 'H4 B6 Cs2 N2 O4'
_cod_database_code 7222819

loop_
_symmetry_equiv_pos_as_xyz
x,y,z
y,-x,-z
-x,-y,z
-y,x,-z
x+1/2,-y+1/2,-z
-y+1/2,-x+1/2,z
-x+1/2,y+1/2,-z
y+1/2,x+1/2,z

loop_
_atom_site_label
_atom_site_type_symbol
_atom_site_fract_x
_atom_site_fract_y
_atom_site_fract_z
_atom_site_occupancy
_atom_site_U_iso_or_equiv
B4 B 0.1658 0.3342 0.6866 1 0.0
H2 H-1 0.2004 0.5141 0.851 1 0.0
H1 H-1 0.276 0.224 0.979 1 0.0
B1 B 0.1989 0.1845 0.7543 1 0.0
O2 O-2 0.1996 -0.051 0.7814 1 0.0
B2 B 0.2389 0.2611 0.8905 1 0.0
O1 O-2 0.2048 0.0113 0.6087 1 0.0
Cs1 Cs+1 0.5 0 0.92637 1 0.0
B3 B 0.2097 0.4118 0.822 1 0.0
Cs3 Cs+1 0.30941 0.19059 0.3944 1 0.0
H3 H-1 0.1357 0.3643 0.6127 1 0.0
Cs2 Cs+1 0 0 0 1 0.0
N1 N+3 0.1997 0.0391 0.7114 1 0.0
